data_4126228
loop_
_publ_author_name
'Sanzone, Jillian R.'
'Hu, Chunhua T.'
'Woerpel, K. A.'

_publ_section_title
;
 Uncatalyzed Carboboration of Seven-Membered-Ring trans-Alkenes: Formation
 of Air-Stable Trialkylboranes.
;
_journal_issue 25
_journal_name_full 'Journal of the American Chemical Society'
_journal_page_first 8404
_journal_page_last 8407
_journal_paper_doi 10.1021/jacs.7b03986
_journal_volume 139
_journal_year 2017
_chemical_absolute_configuration unk
_chemical_formula_sum 'C28 H49 B O Si'
_chemical_formula_weight 440.57
_space_group_crystal_system monoclinic
_space_group_IT_number 4
_space_group_name_Hall 'P 2yb'
_space_group_name_H-M_alt 'P 1 21 1'
_symmetry_space_group_name_Hall 'P 2yb'
_symmetry_space_group_name_H-M 'P 1 21 1'
_atom_sites_solution_hydrogens geom
_audit_creation_method SHELXL-2016/6
_cell_angle_alpha 90
_cell_angle_beta 108.677(2)
_cell_angle_gamma 90
_cell_formula_units_Z 2
_cell_length_a 9.1353(11)
_cell_length_b 14.1491(17)
_cell_length_c 11.2404(13)
_cell_measurement_reflns_used 3319
_cell_measurement_temperature 100(2)
_cell_measurement_theta_max 25.91
_cell_measurement_theta_min 2.39
_cell_volume 1376.4(3)
_computing_cell_refinement 'Bruker SAINT'
_computing_data_collection 'Bruker APEX2'
_computing_data_reduction 'Bruker SAINT'
_computing_structure_refinement 'SHELXL-2016/6 (Sheldrick, 2016)'
_computing_structure_solution 'SHELXT (Sheldrick 2008)'
_diffrn_ambient_temperature 100(2)
_diffrn_measured_fraction_theta_full 1.000
_diffrn_measured_fraction_theta_max 0.999
_diffrn_measurement_device_type 'Bruker APEX-II CCD'
_diffrn_measurement_method '\w scans'
_diffrn_radiation_monochromator graphite
_diffrn_radiation_source 'sealed tube'
_diffrn_radiation_type MoK\a
_diffrn_radiation_wavelength 0.71073
_diffrn_reflns_av_R_equivalents 0.0412
_diffrn_reflns_av_unetI/netI 0.0587
_diffrn_reflns_Laue_measured_fraction_full 1.000
_diffrn_reflns_Laue_measured_fraction_max 0.999
_diffrn_reflns_limit_h_max 11
_diffrn_reflns_limit_h_min -11
_diffrn_reflns_limit_k_max 18
_diffrn_reflns_limit_k_min -15
_diffrn_reflns_limit_l_max 14
_diffrn_reflns_limit_l_min -14
_diffrn_reflns_number 12718
_diffrn_reflns_point_group_measured_fraction_full 0.934
_diffrn_reflns_point_group_measured_fraction_max 0.919
_diffrn_reflns_theta_full 25.242
_diffrn_reflns_theta_max 27.099
_diffrn_reflns_theta_min 1.912
_exptl_absorpt_coefficient_mu 0.102
_exptl_absorpt_correction_T_max 0.7455
_exptl_absorpt_correction_T_min 0.6169
_exptl_absorpt_correction_type multi-scan
_exptl_absorpt_process_details SADABS
_exptl_crystal_colour colourless
_exptl_crystal_density_diffrn 1.063
_exptl_crystal_description plate
_exptl_crystal_F_000 488
_exptl_crystal_size_max 0.400
_exptl_crystal_size_mid 0.310
_exptl_crystal_size_min 0.030
_refine_diff_density_max 0.270
_refine_diff_density_min -0.213
_refine_diff_density_rms 0.042
_refine_ls_abs_structure_details
;
 Flack x determined using 1741 quotients [(I+)-(I-)]/[(I+)+(I-)]
 (Parsons, Flack and Wagner, Acta Cryst. B69 (2013) 249-259).
;
_refine_ls_abs_structure_Flack 0.10(8)
_refine_ls_extinction_method none
_refine_ls_goodness_of_fit_ref 1.009
_refine_ls_hydrogen_treatment constr
_refine_ls_matrix_type full
_refine_ls_number_parameters 290
_refine_ls_number_reflns 5589
_refine_ls_number_restraints 1
_refine_ls_restrained_S_all 1.009
_refine_ls_R_factor_all 0.0553
_refine_ls_R_factor_gt 0.0454
_refine_ls_shift/su_max 0.000
_refine_ls_shift/su_mean 0.000
_refine_ls_structure_factor_coef Fsqd
_refine_ls_weighting_details 'w=1/[\s^2^(Fo^2^)+(0.0537P)^2^] where P=(Fo^2^+2Fc^2^)/3'
_refine_ls_weighting_scheme calc
_refine_ls_wR_factor_gt 0.0981
_refine_ls_wR_factor_ref 0.1019
_reflns_Friedel_coverage 0.765
_reflns_Friedel_fraction_full 0.862
_reflns_Friedel_fraction_max 0.831
_reflns_number_gt 4840
_reflns_number_total 5589
_reflns_threshold_expression 'I > 2\s(I)'
_cod_data_source_file ja7b03986_si_003.cif
_cod_data_source_block 17kaw1h
_cod_depositor_comments 'Adding full bibliography for 4126227--4126228.cif.'
_cod_database_code 4126228
_shelx_shelxl_version_number 2016/6
_shelx_space_group_comment
;
The symmetry employed for this shelxl refinement is uniquely defined
by the following loop, which should always be used as a source of
symmetry information in preference to the above space-group names.
They are only intended as comments.
;
_shelx_estimated_absorpt_t_min 0.960
_shelx_estimated_absorpt_t_max 0.997

loop_
_space_group_symop_operation_xyz
'x, y, z'
'-x, y+1/2, -z'

loop_
_atom_site_label
_atom_site_type_symbol
_atom_site_fract_x
_atom_site_fract_y
_atom_site_fract_z
_atom_site_U_iso_or_equiv
_atom_site_adp_type
_atom_site_occupancy
_atom_site_site_symmetry_order
_atom_site_calc_flag
_atom_site_refinement_flags_posn
_atom_site_refinement_flags_adp
Si1 Si 0.52052(8) 0.43092(6) 0.42960(7) 0.01913(18) Uani 1 1 d . .
O1 O 0.6229(2) 0.52839(15) 0.46914(18) 0.0231(5) Uani 1 1 d . .
B1 B 0.8372(4) 0.4611(2) 0.8915(3) 0.0212(7) Uani 1 1 d . .
C1 C 0.7836(3) 0.5368(2) 0.5393(3) 0.0214(6) Uani 1 1 d . .
H1 H 0.842583 0.484019 0.516832 0.026 Uiso 1 1 calc R U
C2 C 0.8082(3) 0.5350(2) 0.6817(2) 0.0194(6) Uani 1 1 d . .
H2 H 0.734685 0.581622 0.698275 0.023 Uiso 1 1 calc R U
C3 C 0.7862(3) 0.4396(2) 0.7435(2) 0.0194(6) Uani 1 1 d . .
H3 H 0.861829 0.393324 0.729458 0.023 Uiso 1 1 calc R U
C4 C 0.6252(3) 0.3916(2) 0.7017(3) 0.0203(6) Uani 1 1 d . .
H4 H 0.546354 0.439834 0.704344 0.024 Uiso 1 1 calc R U
C5 C 0.5774(3) 0.3488(2) 0.5677(3) 0.0226(6) Uani 1 1 d . .
H5A H 0.489605 0.305378 0.559174 0.027 Uiso 1 1 calc R U
H5B H 0.664671 0.309769 0.561490 0.027 Uiso 1 1 calc R U
C6 C 0.8341(3) 0.6295(2) 0.5005(3) 0.0258(7) Uani 1 1 d . .
H6 H 0.810949 0.684920 0.538829 0.031 Uiso 1 1 calc R U
C7 C 0.9069(3) 0.6407(2) 0.4189(3) 0.0270(7) Uani 1 1 d . .
H7 H 0.933628 0.585060 0.383364 0.032 Uiso 1 1 calc R U
C8 C 0.9523(4) 0.7329(2) 0.3761(3) 0.0322(8) Uani 1 1 d . .
H8A H 1.064416 0.734284 0.393392 0.048 Uiso 1 1 calc R U
H8B H 0.921958 0.784752 0.421157 0.048 Uiso 1 1 calc R U
H8C H 0.900150 0.740225 0.285686 0.048 Uiso 1 1 calc R U
C9 C 0.9721(3) 0.5682(2) 0.7544(3) 0.0199(6) Uani 1 1 d . .
C10 C 1.1000(3) 0.5183(2) 0.7480(3) 0.0243(6) Uani 1 1 d . .
H10 H 1.085490 0.465809 0.692763 0.029 Uiso 1 1 calc R U
C11 C 1.2480(3) 0.5433(2) 0.8201(3) 0.0292(7) Uani 1 1 d . .
H11 H 1.334100 0.508324 0.813911 0.035 Uiso 1 1 calc R U
C12 C 1.2705(4) 0.6194(2) 0.9016(3) 0.0311(7) Uani 1 1 d . .
H12 H 1.371942 0.635993 0.952762 0.037 Uiso 1 1 calc R U
C13 C 1.1464(4) 0.6707(2) 0.9081(3) 0.0316(7) Uani 1 1 d . .
H13 H 1.161952 0.723312 0.963226 0.038 Uiso 1 1 calc R U
C14 C 0.9968(4) 0.6461(2) 0.8340(3) 0.0260(7) Uani 1 1 d . .
H14 H 0.911396 0.682863 0.837956 0.031 Uiso 1 1 calc R U
C15 C 0.7343(3) 0.5306(2) 0.9412(3) 0.0248(6) Uani 1 1 d . .
H15A H 0.700569 0.582798 0.879840 0.030 Uiso 1 1 calc R U
H15B H 0.640292 0.495841 0.941314 0.030 Uiso 1 1 calc R U
C16 C 0.8062(4) 0.5746(2) 1.0718(3) 0.0325(7) Uani 1 1 d . .
H16A H 0.730153 0.615536 1.090902 0.049 Uiso 1 1 calc R U
H16B H 0.896922 0.612021 1.072952 0.049 Uiso 1 1 calc R U
H16C H 0.837453 0.524298 1.134806 0.049 Uiso 1 1 calc R U
C17 C 0.9813(3) 0.4143(2) 0.9898(3) 0.0247(7) Uani 1 1 d . .
H17A H 1.057443 0.465003 1.025097 0.030 Uiso 1 1 calc R U
H17B H 0.947518 0.389997 1.059405 0.030 Uiso 1 1 calc R U
C18 C 1.0664(4) 0.3342(2) 0.9488(3) 0.0273(7) Uani 1 1 d . .
H18A H 1.146378 0.308663 1.022323 0.041 Uiso 1 1 calc R U
H18B H 1.114522 0.358430 0.888556 0.041 Uiso 1 1 calc R U
H18C H 0.992918 0.284049 0.909237 0.041 Uiso 1 1 calc R U
C19 C 0.6255(3) 0.3127(2) 0.7968(3) 0.0239(7) Uani 1 1 d . .
H19A H 0.691599 0.260308 0.785480 0.029 Uiso 1 1 calc R U
H19B H 0.672765 0.337953 0.882707 0.029 Uiso 1 1 calc R U
C20 C 0.4663(4) 0.2731(3) 0.7857(3) 0.0343(8) Uani 1 1 d . .
H20A H 0.476405 0.225478 0.851166 0.051 Uiso 1 1 calc R U
H20B H 0.421051 0.243925 0.702914 0.051 Uiso 1 1 calc R U
H20C H 0.399224 0.324382 0.795877 0.051 Uiso 1 1 calc R U
C21 C 0.3154(3) 0.4766(2) 0.3951(3) 0.0240(6) Uani 1 1 d . .
C22 C 0.1932(3) 0.4021(2) 0.3346(3) 0.0297(8) Uani 1 1 d . .
H22A H 0.090253 0.427676 0.324702 0.044 Uiso 1 1 calc R U
H22B H 0.210877 0.345809 0.388119 0.044 Uiso 1 1 calc R U
H22C H 0.199941 0.385009 0.251989 0.044 Uiso 1 1 calc R U
C23 C 0.2880(4) 0.5645(2) 0.3110(3) 0.0325(8) Uani 1 1 d . .
H23A H 0.183253 0.588365 0.297520 0.049 Uiso 1 1 calc R U
H23B H 0.300018 0.547842 0.230000 0.049 Uiso 1 1 calc R U
H23C H 0.363326 0.613416 0.351744 0.049 Uiso 1 1 calc R U
C24 C 0.2942(4) 0.5056(3) 0.5202(3) 0.0330(8) Uani 1 1 d . .
H24A H 0.192095 0.534422 0.503995 0.049 Uiso 1 1 calc R U
H24B H 0.374309 0.551361 0.562998 0.049 Uiso 1 1 calc R U
H24C H 0.302642 0.449665 0.573306 0.049 Uiso 1 1 calc R U
C25 C 0.5586(3) 0.3674(2) 0.2924(3) 0.0249(7) Uani 1 1 d . .
C26 C 0.4902(4) 0.2667(2) 0.2781(3) 0.0338(8) Uani 1 1 d . .
H26A H 0.508078 0.235401 0.206172 0.051 Uiso 1 1 calc R U
H26B H 0.378856 0.270263 0.264443 0.051 Uiso 1 1 calc R U
H26C H 0.540171 0.230346 0.354593 0.051 Uiso 1 1 calc R U
C27 C 0.4904(4) 0.4203(3) 0.1669(3) 0.0347(8) Uani 1 1 d . .
H27A H 0.520489 0.387969 0.101217 0.052 Uiso 1 1 calc R U
H27B H 0.529751 0.485264 0.175876 0.052 Uiso 1 1 calc R U
H27C H 0.377420 0.421421 0.143754 0.052 Uiso 1 1 calc R U
C28 C 0.7336(4) 0.3590(3) 0.3172(3) 0.0349(8) Uani 1 1 d . .
H28A H 0.752716 0.322530 0.249536 0.052 Uiso 1 1 calc R U
H28B H 0.781261 0.326715 0.397533 0.052 Uiso 1 1 calc R U
H28C H 0.778423 0.422209 0.320531 0.052 Uiso 1 1 calc R U

loop_
_atom_site_aniso_label
_atom_site_aniso_U_11
_atom_site_aniso_U_22
_atom_site_aniso_U_33
_atom_site_aniso_U_23
_atom_site_aniso_U_13
_atom_site_aniso_U_12
Si1 0.0179(3) 0.0160(4) 0.0227(4) -0.0004(4) 0.0052(3) -0.0016(3)
O1 0.0214(10) 0.0197(11) 0.0249(10) 0.0012(9) 0.0029(8) -0.0033(9)
B1 0.0193(15) 0.0181(17) 0.0279(17) -0.0008(13) 0.0101(13) -0.0067(13)
C1 0.0213(14) 0.0187(15) 0.0250(14) -0.0007(13) 0.0086(12) -0.0033(13)
C2 0.0170(13) 0.0177(14) 0.0230(14) -0.0010(12) 0.0059(11) -0.0018(12)
C3 0.0180(12) 0.0146(14) 0.0251(13) -0.0005(13) 0.0063(11) 0.0009(12)
C4 0.0165(13) 0.0187(15) 0.0244(14) 0.0022(12) 0.0048(11) -0.0023(12)
C5 0.0208(14) 0.0198(16) 0.0266(15) 0.0002(12) 0.0067(12) -0.0015(12)
C6 0.0277(16) 0.0222(17) 0.0259(15) -0.0017(13) 0.0064(13) -0.0042(13)
C7 0.0274(15) 0.0234(16) 0.0286(16) 0.0002(13) 0.0067(14) -0.0028(13)
C8 0.0302(17) 0.0313(19) 0.0372(18) 0.0067(15) 0.0139(15) -0.0036(15)
C9 0.0213(14) 0.0165(15) 0.0222(13) 0.0021(12) 0.0074(12) -0.0043(12)
C10 0.0256(15) 0.0228(17) 0.0254(14) -0.0028(13) 0.0095(12) -0.0057(13)
C11 0.0232(15) 0.0323(19) 0.0336(16) -0.0004(15) 0.0113(13) -0.0030(14)
C12 0.0257(16) 0.0345(19) 0.0311(16) -0.0022(15) 0.0063(13) -0.0132(15)
C13 0.0380(18) 0.0243(18) 0.0313(17) -0.0062(14) 0.0094(14) -0.0108(15)
C14 0.0269(16) 0.0211(16) 0.0308(16) -0.0024(13) 0.0103(13) -0.0013(13)
C15 0.0249(15) 0.0240(16) 0.0259(15) -0.0005(13) 0.0088(12) 0.0007(13)
C16 0.0375(18) 0.0284(18) 0.0353(17) -0.0073(15) 0.0167(15) -0.0001(15)
C17 0.0247(14) 0.0227(19) 0.0250(14) 0.0005(13) 0.0058(12) -0.0019(13)
C18 0.0221(15) 0.0255(17) 0.0320(16) 0.0037(13) 0.0056(13) 0.0029(13)
C19 0.0244(16) 0.0206(16) 0.0257(15) 0.0011(13) 0.0066(13) -0.0010(13)
C20 0.0273(17) 0.038(2) 0.0347(18) 0.0124(15) 0.0058(14) -0.0086(15)
C21 0.0198(14) 0.0272(17) 0.0229(14) 0.0017(13) 0.0042(12) 0.0035(13)
C22 0.0193(14) 0.032(2) 0.0354(17) 0.0036(14) 0.0053(13) -0.0023(13)
C23 0.0276(16) 0.0288(19) 0.0372(17) 0.0055(15) 0.0048(14) 0.0043(14)
C24 0.0242(16) 0.040(2) 0.0342(17) -0.0022(15) 0.0093(14) 0.0092(15)
C25 0.0243(15) 0.0251(17) 0.0253(15) -0.0041(13) 0.0077(12) -0.0039(13)
C26 0.0344(18) 0.0278(19) 0.0402(19) -0.0079(15) 0.0133(16) -0.0048(15)
C27 0.0358(16) 0.043(2) 0.0261(15) -0.0021(16) 0.0109(13) -0.0082(17)
C28 0.0311(17) 0.041(2) 0.0346(18) -0.0117(16) 0.0131(15) -0.0009(16)

loop_
_atom_type_symbol
_atom_type_description
_atom_type_scat_dispersion_real
_atom_type_scat_dispersion_imag
_atom_type_scat_source
C C 0.0033 0.0016 'International Tables Vol C Tables 4.2.6.8 and 6.1.1.4'
H H 0.0000 0.0000 'International Tables Vol C Tables 4.2.6.8 and 6.1.1.4'
B B 0.0013 0.0007 'International Tables Vol C Tables 4.2.6.8 and 6.1.1.4'
O O 0.0106 0.0060 'International Tables Vol C Tables 4.2.6.8 and 6.1.1.4'
Si Si 0.0817 0.0704 'International Tables Vol C Tables 4.2.6.8 and 6.1.1.4'

loop_
_geom_angle_atom_site_label_1
_geom_angle_atom_site_label_2
_geom_angle_atom_site_label_3
_geom_angle
O1 Si1 C5 108.26(12)
O1 Si1 C21 102.00(13)
C5 Si1 C21 111.92(14)
O1 Si1 C25 112.19(12)
C5 Si1 C25 107.63(14)
C21 Si1 C25 114.69(13)
C1 O1 Si1 127.76(19)
C17 B1 C15 118.3(3)
C17 B1 C3 123.3(3)
C15 B1 C3 118.4(3)
O1 C1 C6 105.6(2)
O1 C1 C2 110.7(2)
C6 C1 C2 111.1(2)
O1 C1 H1 109.8
C6 C1 H1 109.8
C2 C1 H1 109.8
C9 C2 C1 109.9(2)
C9 C2 C3 105.7(2)
C1 C2 C3 118.6(2)
C9 C2 H2 107.4
C1 C2 H2 107.4
C3 C2 H2 107.4
C4 C3 C2 119.3(2)
C4 C3 B1 109.2(2)
C2 C3 B1 105.1(2)
C4 C3 H3 107.6
C2 C3 H3 107.6
B1 C3 H3 107.6
C19 C4 C3 108.4(2)
C19 C4 C5 109.1(2)
C3 C4 C5 114.2(2)
C19 C4 H4 108.3
C3 C4 H4 108.3
C5 C4 H4 108.3
C4 C5 Si1 118.6(2)
C4 C5 H5A 107.7
Si1 C5 H5A 107.7
C4 C5 H5B 107.7
Si1 C5 H5B 107.7
H5A C5 H5B 107.1
C7 C6 C1 125.8(3)
C7 C6 H6 117.1
C1 C6 H6 117.1
C6 C7 C8 126.1(3)
C6 C7 H7 116.9
C8 C7 H7 116.9
C7 C8 H8A 109.5
C7 C8 H8B 109.5
H8A C8 H8B 109.5
C7 C8 H8C 109.5
H8A C8 H8C 109.5
H8B C8 H8C 109.5
C10 C9 C14 118.1(3)
C10 C9 C2 120.8(3)
C14 C9 C2 121.0(3)
C11 C10 C9 121.5(3)
C11 C10 H10 119.2
C9 C10 H10 119.2
C10 C11 C12 119.8(3)
C10 C11 H11 120.1
C12 C11 H11 120.1
C13 C12 C11 119.8(3)
C13 C12 H12 120.1
C11 C12 H12 120.1
C12 C13 C14 120.4(3)
C12 C13 H13 119.8
C14 C13 H13 119.8
C9 C14 C13 120.4(3)
C9 C14 H14 119.8
C13 C14 H14 119.8
C16 C15 B1 118.0(3)
C16 C15 H15A 107.8
B1 C15 H15A 107.8
C16 C15 H15B 107.8
B1 C15 H15B 107.8
H15A C15 H15B 107.1
C15 C16 H16A 109.5
C15 C16 H16B 109.5
H16A C16 H16B 109.5
C15 C16 H16C 109.5
H16A C16 H16C 109.5
H16B C16 H16C 109.5
C18 C17 B1 119.7(3)
C18 C17 H17A 107.4
B1 C17 H17A 107.4
C18 C17 H17B 107.4
B1 C17 H17B 107.4
H17A C17 H17B 106.9
C17 C18 H18A 109.5
C17 C18 H18B 109.5
H18A C18 H18B 109.5
C17 C18 H18C 109.5
H18A C18 H18C 109.5
H18B C18 H18C 109.5
C20 C19 C4 114.8(2)
C20 C19 H19A 108.6
C4 C19 H19A 108.6
C20 C19 H19B 108.6
C4 C19 H19B 108.6
H19A C19 H19B 107.6
C19 C20 H20A 109.5
C19 C20 H20B 109.5
H20A C20 H20B 109.5
C19 C20 H20C 109.5
H20A C20 H20C 109.5
H20B C20 H20C 109.5
C22 C21 C23 109.4(2)
C22 C21 C24 107.7(3)
C23 C21 C24 107.7(3)
C22 C21 Si1 112.9(2)
C23 C21 Si1 110.9(2)
C24 C21 Si1 108.0(2)
C21 C22 H22A 109.5
C21 C22 H22B 109.5
H22A C22 H22B 109.5
C21 C22 H22C 109.5
H22A C22 H22C 109.5
H22B C22 H22C 109.5
C21 C23 H23A 109.5
C21 C23 H23B 109.5
H23A C23 H23B 109.5
C21 C23 H23C 109.5
H23A C23 H23C 109.5
H23B C23 H23C 109.5
C21 C24 H24A 109.5
C21 C24 H24B 109.5
H24A C24 H24B 109.5
C21 C24 H24C 109.5
H24A C24 H24C 109.5
H24B C24 H24C 109.5
C28 C25 C27 107.3(3)
C28 C25 C26 108.0(3)
C27 C25 C26 108.8(3)
C28 C25 Si1 109.7(2)
C27 C25 Si1 112.7(2)
C26 C25 Si1 110.2(2)
C25 C26 H26A 109.5
C25 C26 H26B 109.5
H26A C26 H26B 109.5
C25 C26 H26C 109.5
H26A C26 H26C 109.5
H26B C26 H26C 109.5
C25 C27 H27A 109.5
C25 C27 H27B 109.5
H27A C27 H27B 109.5
C25 C27 H27C 109.5
H27A C27 H27C 109.5
H27B C27 H27C 109.5
C25 C28 H28A 109.5
C25 C28 H28B 109.5
H28A C28 H28B 109.5
C25 C28 H28C 109.5
H28A C28 H28C 109.5
H28B C28 H28C 109.5

loop_
_geom_bond_atom_site_label_1
_geom_bond_atom_site_label_2
_geom_bond_distance
Si1 O1 1.645(2)
Si1 C5 1.875(3)
Si1 C21 1.901(3)
Si1 C25 1.911(3)
O1 C1 1.432(3)
B1 C17 1.569(4)
B1 C15 1.580(4)
B1 C3 1.607(4)
C1 C6 1.501(4)
C1 C2 1.544(4)
C1 H1 1.0000
C2 C9 1.532(4)
C2 C3 1.561(4)
C2 H2 1.0000
C3 C4 1.550(4)
C3 H3 1.0000
C4 C19 1.544(4)
C4 C5 1.551(4)
C4 H4 1.0000
C5 H5A 0.9900
C5 H5B 0.9900
C6 C7 1.304(4)
C6 H6 0.9500
C7 C8 1.494(4)
C7 H7 0.9500
C8 H8A 0.9800
C8 H8B 0.9800
C8 H8C 0.9800
C9 C10 1.386(4)
C9 C14 1.392(4)
C10 C11 1.381(4)
C10 H10 0.9500
C11 C12 1.386(5)
C11 H11 0.9500
C12 C13 1.368(5)
C12 H12 0.9500
C13 C14 1.398(4)
C13 H13 0.9500
C14 H14 0.9500
C15 C16 1.535(4)
C15 H15A 0.9900
C15 H15B 0.9900
C16 H16A 0.9800
C16 H16B 0.9800
C16 H16C 0.9800
C17 C18 1.526(4)
C17 H17A 0.9900
C17 H17B 0.9900
C18 H18A 0.9800
C18 H18B 0.9800
C18 H18C 0.9800
C19 C20 1.526(4)
C19 H19A 0.9900
C19 H19B 0.9900
C20 H20A 0.9800
C20 H20B 0.9800
C20 H20C 0.9800
C21 C22 1.528(4)
C21 C23 1.534(4)
C21 C24 1.535(4)
C22 H22A 0.9800
C22 H22B 0.9800
C22 H22C 0.9800
C23 H23A 0.9800
C23 H23B 0.9800
C23 H23C 0.9800
C24 H24A 0.9800
C24 H24B 0.9800
C24 H24C 0.9800
C25 C28 1.537(4)
C25 C27 1.541(4)
C25 C26 1.544(5)
C26 H26A 0.9800
C26 H26B 0.9800
C26 H26C 0.9800
C27 H27A 0.9800
C27 H27B 0.9800
C27 H27C 0.9800
C28 H28A 0.9800
C28 H28B 0.9800
C28 H28C 0.9800
